data_7235169
loop_
_publ_author_name
'Chengfang Qiao'
'Lin Sun'
'Sheng Zhang'
'Ping Liu'
'Liangliang Chang'
'Chunsheng Zhou'
'Qing Wei'
'Sanping Chen'
'Shengli Gao'

_publ_section_title
;
 Pore-size-tuned host-guest interactions in Co-MOFs via in situ
 microcalorimetry: adsorption and magnetism
;
_journal_name_full 'Journal of Materials Chemistry C'
_journal_page_first 1064
_journal_page_last 1073
_journal_paper_doi 10.1039/C6TC05082D
_journal_volume 5
_journal_year 2017
_chemical_formula_moiety ' C14 H8 Co3 N6 O6, C2 H6 O '
_chemical_formula_sum 'C16 H14 Co3 N6 O7'
_chemical_formula_weight 579.12
_space_group_IT_number 15
_space_group_name_Hall '-C 2yc'
_space_group_name_H-M_alt 'C 1 2/c 1'
_symmetry_cell_setting monoclinic
_symmetry_space_group_name_Hall '-C 2yc'
_symmetry_space_group_name_H-M 'C 1 2/c 1'
_atom_sites_solution_hydrogens geom
_atom_sites_solution_primary direct
_atom_sites_solution_secondary difmap
_cell_angle_alpha 90.00
_cell_angle_beta 94.040(2)
_cell_angle_gamma 90.00
_cell_formula_units_Z 4
_cell_length_a 18.280(3)
_cell_length_b 11.9163(18)
_cell_length_c 11.0923(17)
_cell_measurement_reflns_used 1450
_cell_measurement_temperature 296(2)
_cell_measurement_theta_max 25.88
_cell_measurement_theta_min 2.80
_cell_volume 2410.2(7)
_computing_cell_refinement 'SAINT (Bruker, 2008)'
_computing_data_collection 'APEX2 (Bruker, 2008)'
_computing_data_reduction 'SAINT (Bruker, 2008)'
_computing_molecular_graphics 'ORTEP-3 (Farrugia, 1997)'
_computing_publication_material 'SHELXL-97 (Sheldrick, 2008)'
_computing_structure_refinement 'SHELXL-97 (Sheldrick, 2008)'
_computing_structure_solution 'SHELXS-97 (Sheldrick, 2008)'
_diffrn_ambient_temperature 296(2)
_diffrn_measured_fraction_theta_full 0.994
_diffrn_measured_fraction_theta_max 0.994
_diffrn_measurement_device_type 'Bruker APEX-II CCD'
_diffrn_measurement_method '\f and \w scans'
_diffrn_radiation_monochromator graphite
_diffrn_radiation_source 'fine-focus sealed tube'
_diffrn_radiation_type MoK\a
_diffrn_radiation_wavelength 0.71073
_diffrn_reflns_av_R_equivalents 0.0472
_diffrn_reflns_av_sigmaI/netI 0.0598
_diffrn_reflns_limit_h_max 22
_diffrn_reflns_limit_h_min -20
_diffrn_reflns_limit_k_max 7
_diffrn_reflns_limit_k_min -14
_diffrn_reflns_limit_l_max 13
_diffrn_reflns_limit_l_min -12
_diffrn_reflns_number 6359
_diffrn_reflns_theta_full 26.09
_diffrn_reflns_theta_max 26.09
_diffrn_reflns_theta_min 2.04
_diffrn_standards_number 0
_exptl_absorpt_coefficient_mu 2.086
_exptl_absorpt_correction_T_max 0.882
_exptl_absorpt_correction_T_min 0.694
_exptl_absorpt_correction_type multi-scan
_exptl_absorpt_process_details '(SADABS; Bruker, 2008)'
_exptl_crystal_colour purple
_exptl_crystal_density_diffrn 1.596
_exptl_crystal_density_method 'not measured'
_exptl_crystal_description prism
_exptl_crystal_F_000 1156
_exptl_crystal_size_max 0.25
_exptl_crystal_size_mid 0.15
_exptl_crystal_size_min 0.06
_refine_diff_density_max 0.960
_refine_diff_density_min -0.558
_refine_diff_density_rms 0.176
_refine_ls_extinction_method none
_refine_ls_goodness_of_fit_ref 1.054
_refine_ls_hydrogen_treatment mixed
_refine_ls_matrix_type full
_refine_ls_number_parameters 163
_refine_ls_number_reflns 2387
_refine_ls_number_restraints 16
_refine_ls_restrained_S_all 1.051
_refine_ls_R_factor_all 0.0704
_refine_ls_R_factor_gt 0.0555
_refine_ls_shift/su_max 0.070
_refine_ls_shift/su_mean 0.003
_refine_ls_structure_factor_coef Fsqd
_refine_ls_weighting_details 'calc w=1/[\s^2^(Fo^2^)+(0.1200P)^2^+0.5000P] where P=(Fo^2^+2Fc^2^)/3'
_refine_ls_weighting_scheme calc
_refine_ls_wR_factor_gt 0.1688
_refine_ls_wR_factor_ref 0.1819
_reflns_number_gt 1960
_reflns_number_total 2387
_reflns_threshold_expression >2sigma(I)
_cod_data_source_file J-Mater-Chem-C-2017-5-1064.cif
_cod_data_source_block 3
_cod_depositor_comments
;
The following automatic conversions were performed:

data item '_symmetry_cell_setting' value 'Monoclinic' was changed to
'monoclinic' in accordance with the built-in table derived from the
CIF Core dictionary named 'cif_core.dic' version 2.4.5 last updated
on 2014-11-21.

Automatic conversion script
Id: cif_fix_values 6909 2019-04-08 15:41:33Z antanas 
;
_cod_original_cell_volume 2410.3(6)
_cod_original_sg_symbol_Hall ' -C 2yc  '
_cod_original_sg_symbol_H-M 'C2/c  '
_cod_database_code 7235169

loop_
_symmetry_equiv_pos_as_xyz
'x, y, z'
'-x, y, -z+1/2'
'x+1/2, y+1/2, z'
'-x+1/2, y+1/2, -z+1/2'
'-x, -y, -z'
'x, -y, z-1/2'
'-x+1/2, -y+1/2, -z'
'x+1/2, -y+1/2, z-1/2'

loop_
_atom_site_label
_atom_site_type_symbol
_atom_site_fract_x
_atom_site_fract_y
_atom_site_fract_z
_atom_site_U_iso_or_equiv
_atom_site_adp_type
_atom_site_occupancy
_atom_site_symmetry_multiplicity
_atom_site_calc_flag
_atom_site_refinement_flags
_atom_site_disorder_assembly
_atom_site_disorder_group
Co1 Co 0.5000 0.39937(6) 0.2500 0.01715(17) Uani 1 2 d S . .
Co2 Co 0.57704(3) 0.43290(5) -0.00434(4) 0.02031(14) Uani 1 1 d . . .
C1 C 0.6300(2) 0.2600(4) 0.1676(3) 0.0255(9) Uani 1 1 d . . .
C2 C 0.6956(2) 0.1942(4) 0.2214(3) 0.0269(10) Uani 1 1 d . . .
C3 C 0.7508(2) 0.1618(4) 0.1500(3) 0.0256(10) Uani 1 1 d . . .
H3 H 0.7485 0.1765 0.0675 0.031 Uiso 1 1 calc R . .
C4 C 0.8106(2) 0.1053(4) 0.2086(3) 0.0227(9) Uani 1 1 d . . .
C5 C 0.8130(2) 0.0813(4) 0.3308(3) 0.0257(10) Uani 1 1 d . . .
C6 C 0.7572(2) 0.1140(4) 0.4035(4) 0.0347(12) Uani 1 1 d . . .
H6 H 0.7594 0.0988 0.4860 0.042 Uiso 1 1 calc R . .
C7 C 0.6992(2) 0.1696(4) 0.3460(4) 0.0376(12) Uani 1 1 d . . .
H7 H 0.6606 0.1920 0.3909 0.045 Uiso 1 1 calc R . .
C8 C 0.4193(9) 0.1352(17) 0.7330(12) 0.522(5) Uani 0.50 1 d PDU . .
C9 C 0.4579(14) 0.1481(16) 0.8486(15) 0.347(4) Uani 0.50 1 d PDU . .
N1 N 0.87299(18) 0.0622(3) 0.1652(3) 0.0244(8) Uani 1 1 d . . .
N2 N 0.91108(16) 0.0160(3) 0.2589(3) 0.0241(8) Uani 1 1 d . . .
N3 N 0.87712(17) 0.0258(3) 0.3602(3) 0.0237(8) Uani 1 1 d . . .
O1 O 0.47979(14) 0.4144(2) 0.0667(2) 0.0211(6) Uani 1 1 d D . .
O2 O 0.63150(15) 0.2941(3) 0.0588(2) 0.0311(7) Uani 1 1 d . . .
O3 O 0.57891(15) 0.2760(3) 0.2353(3) 0.0330(8) Uani 1 1 d . . .
O4 O 0.4815(10) 0.2477(10) 0.8901(11) 0.304(8) Uani 0.50 1 d PD . .
H1 H 0.4567(18) 0.355(2) 0.047(5) 0.068(19) Uiso 1 1 d D . .

loop_
_atom_site_aniso_label
_atom_site_aniso_U_11
_atom_site_aniso_U_22
_atom_site_aniso_U_33
_atom_site_aniso_U_23
_atom_site_aniso_U_13
_atom_site_aniso_U_12
Co1 0.0120(3) 0.0294(4) 0.0103(3) 0.000 0.0019(2) 0.000
Co2 0.0152(3) 0.0359(3) 0.0102(2) 0.0015(2) 0.00322(19) 0.0049(2)
C1 0.0222(18) 0.032(2) 0.0237(18) 0.0028(17) 0.0076(15) 0.0076(18)
C2 0.0211(18) 0.037(2) 0.0232(19) 0.0050(17) 0.0059(15) 0.0049(18)
C3 0.0255(19) 0.040(2) 0.0123(16) 0.0033(16) 0.0045(14) 0.0110(19)
C4 0.0200(18) 0.036(2) 0.0128(16) 0.0013(16) 0.0045(14) 0.0054(17)
C5 0.0176(18) 0.043(2) 0.0165(18) 0.0002(17) -0.0016(15) 0.0058(18)
C6 0.032(2) 0.060(3) 0.0133(18) 0.0017(19) 0.0104(16) 0.016(2)
C7 0.031(2) 0.063(3) 0.0201(19) 0.006(2) 0.0090(16) 0.017(2)
C8 0.523(5) 0.520(6) 0.522(6) 0.001(4) 0.037(4) 0.001(4)
C9 0.347(5) 0.345(6) 0.347(6) -0.002(4) 0.024(4) 0.000(4)
N1 0.0199(16) 0.039(2) 0.0145(15) 0.0022(13) 0.0007(13) 0.0103(15)
N2 0.0193(15) 0.042(2) 0.0107(14) 0.0033(14) 0.0002(12) 0.0056(16)
N3 0.0191(15) 0.041(2) 0.0112(14) -0.0018(14) 0.0030(12) 0.0074(15)
O1 0.0190(13) 0.0291(14) 0.0151(12) 0.0002(11) 0.0001(10) 0.0002(12)
O2 0.0279(14) 0.0445(18) 0.0214(14) 0.0046(13) 0.0053(11) 0.0171(14)
O3 0.0239(13) 0.0468(19) 0.0296(15) 0.0080(13) 0.0121(12) 0.0158(14)
O4 0.55(2) 0.212(11) 0.122(8) -0.118(7) -0.195(11) 0.278(12)

loop_
_atom_type_symbol
_atom_type_description
_atom_type_scat_dispersion_real
_atom_type_scat_dispersion_imag
_atom_type_scat_source
C C 0.0033 0.0016 'International Tables Vol C Tables 4.2.6.8 and 6.1.1.4'
H H 0.0000 0.0000 'International Tables Vol C Tables 4.2.6.8 and 6.1.1.4'
N N 0.0061 0.0033 'International Tables Vol C Tables 4.2.6.8 and 6.1.1.4'
O O 0.0106 0.0060 'International Tables Vol C Tables 4.2.6.8 and 6.1.1.4'
Co Co 0.3494 0.9721 'International Tables Vol C Tables 4.2.6.8 and 6.1.1.4'

loop_
_geom_angle_atom_site_label_1
_geom_angle_atom_site_label_2
_geom_angle_atom_site_label_3
_geom_angle
_geom_angle_site_symmetry_1
_geom_angle_site_symmetry_3
O1 Co1 O1 169.97(16) . 2_655
O1 Co1 O3 93.57(11) . 2_655
O1 Co1 O3 93.54(11) 2_655 2_655
O1 Co1 O3 93.54(11) . .
O1 Co1 O3 93.57(11) 2_655 .
O3 Co1 O3 89.71(17) 2_655 .
O1 Co1 N2 84.53(11) . 3_455
O1 Co1 N2 88.98(11) 2_655 3_455
O3 Co1 N2 85.54(13) 2_655 3_455
O3 Co1 N2 174.75(12) . 3_455
O1 Co1 N2 88.98(11) . 4_655
O1 Co1 N2 84.53(11) 2_655 4_655
O3 Co1 N2 174.75(12) 2_655 4_655
O3 Co1 N2 85.54(13) . 4_655
N2 Co1 N2 99.28(19) 3_455 4_655
O1 Co2 O2 101.62(11) . .
O1 Co2 N1 143.29(12) . 7_655
O2 Co2 N1 94.89(12) . 7_655
O1 Co2 N3 94.42(11) . 4_655
O2 Co2 N3 90.42(13) . 4_655
N1 Co2 N3 118.20(13) 7_655 4_655
O1 Co2 O1 78.52(11) . 5_665
O2 Co2 O1 177.93(11) . 5_665
N1 Co2 O1 86.12(12) 7_655 5_665
N3 Co2 O1 87.51(12) 4_655 5_665
O3 C1 O2 125.8(4) . .
O3 C1 C2 116.3(3) . .
O2 C1 C2 117.9(3) . .
C3 C2 C7 121.3(4) . .
C3 C2 C1 120.5(3) . .
C7 C2 C1 118.2(4) . .
C2 C3 C4 116.4(3) . .
C2 C3 H3 121.8 . .
C4 C3 H3 121.8 . .
N1 C4 C5 107.4(3) . .
N1 C4 C3 131.1(3) . .
C5 C4 C3 121.5(3) . .
N3 C5 C4 107.5(3) . .
N3 C5 C6 130.2(4) . .
C4 C5 C6 122.3(4) . .
C7 C6 C5 116.0(4) . .
C7 C6 H6 122.0 . .
C5 C6 H6 122.0 . .
C6 C7 C2 122.5(4) . .
C6 C7 H7 118.7 . .
C2 C7 H7 118.7 . .
O4 C9 C8 122.2(14) . .
N2 N1 C4 106.5(3) . .
N2 N1 Co2 116.7(2) . 7_655
C4 N1 Co2 136.5(3) . 7_655
N3 N2 N1 112.1(3) . .
N3 N2 Co1 119.8(2) . 3_545
N1 N2 Co1 126.1(2) . 3_545
N2 N3 C5 106.6(3) . .
N2 N3 Co2 114.7(2) . 4_645
C5 N3 Co2 137.4(3) . 4_645
Co2 O1 Co1 107.25(12) . .
Co2 O1 Co2 101.48(11) . 5_665
Co1 O1 Co2 115.84(12) . 5_665
Co2 O1 H1 115(3) . .
Co1 O1 H1 104(4) . .
Co2 O1 H1 113(3) 5_665 .
C1 O2 Co2 122.9(3) . .
C1 O3 Co1 134.9(3) . .

loop_
_geom_bond_atom_site_label_1
_geom_bond_atom_site_label_2
_geom_bond_distance
_geom_bond_site_symmetry_2
Co1 O1 2.049(3) .
Co1 O1 2.049(3) 2_655
Co1 O3 2.074(3) 2_655
Co1 O3 2.074(3) .
Co1 N2 2.146(3) 3_455
Co1 N2 2.146(3) 4_655
Co2 O1 2.007(3) .
Co2 O2 2.030(3) .
Co2 N1 2.061(3) 7_655
Co2 N3 2.072(3) 4_655
Co2 O1 2.183(3) 5_665
C1 O3 1.254(5) .
C1 O2 1.275(5) .
C1 C2 1.520(6) .
C2 C3 1.382(5) .
C2 C7 1.410(6) .
C3 C4 1.403(5) .
C3 H3 0.9300 .
C4 N1 1.369(5) .
C4 C5 1.383(5) .
C5 N3 1.365(5) .
C5 C6 1.398(6) .
C6 C7 1.370(6) .
C6 H6 0.9300 .
C7 H7 0.9300 .
C8 C9 1.428(10) .
C9 O4 1.333(16) .
N1 N2 1.329(4) .
N1 Co2 2.061(3) 7_655
N2 N3 1.327(4) .
N2 Co1 2.146(3) 3_545
N3 Co2 2.072(3) 4_645
O1 Co2 2.183(3) 5_665
O1 H1 0.843(18) .

loop_
_geom_hbond_atom_site_label_D
_geom_hbond_atom_site_label_H
_geom_hbond_atom_site_label_A
_geom_hbond_distance_DH
_geom_hbond_distance_HA
_geom_hbond_distance_DA
_geom_hbond_angle_DHA
_geom_hbond_site_symmetry_A
O1 H1 O4 0.843(18) 2.23(4) 2.792(11) 124(4) 1_554
